data_7202203
loop_
_publ_author_name
'Smart, Paul'
'Espallargas, Guillermo M\'inguez'
'Brammer, Lee'

_publ_section_title
;
 Competition between coordination network and halogen bond network
 formation: towards halogen-bond functionalised network materials using
 copper-iodobenzoate units
;
_journal_issue 10
_journal_name_full CrystEngComm
_journal_page_first 1335
_journal_paper_doi 10.1039/b806765a
_journal_volume 10
_journal_year 2008
_chemical_formula_moiety 'C62 H40 Cu3 I6 N4 O12, 2(C7 H8 O)'
_chemical_formula_sum 'C76 H56 Cu3 I6 N4 O14'
_chemical_formula_weight 2201.27
_chemical_name_systematic
;
?
;
_space_group_IT_number 2
_symmetry_cell_setting triclinic
_symmetry_space_group_name_Hall '-P 1'
_symmetry_space_group_name_H-M 'P -1'
_atom_sites_solution_hydrogens geom
_atom_sites_solution_primary direct
_atom_sites_solution_secondary difmap
_audit_creation_method SHELXL-97
_cell_angle_alpha 60.8040(4)
_cell_angle_beta 87.3393(4)
_cell_angle_gamma 86.8946(4)
_cell_formula_units_Z 1
_cell_length_a 9.8652(4)
_cell_length_b 14.8494(6)
_cell_length_c 15.1177(6)
_cell_measurement_reflns_used 6984
_cell_measurement_temperature 100(2)
_cell_measurement_theta_max 32.84
_cell_measurement_theta_min 3.73
_cell_volume 1929.93(13)
_computing_cell_refinement 'Bruker SMART'
_computing_data_collection 'Bruker SMART'
_computing_data_reduction 'Bruker SAINT'
_computing_molecular_graphics 'Bruker SHELXTL'
_computing_publication_material 'Bruker SHELXTL'
_computing_structure_refinement 'SHELXL-97 (Sheldrick, 1997)'
_computing_structure_solution 'SHELXS-97 (Sheldrick, 1990)'
_diffrn_ambient_temperature 100(2)
_diffrn_measured_fraction_theta_full 0.973
_diffrn_measured_fraction_theta_max 0.902
_diffrn_measurement_device_type 'CCD area detector'
_diffrn_measurement_method 'phi and omega scans'
_diffrn_radiation_monochromator graphite
_diffrn_radiation_source 'fine-focus sealed tube'
_diffrn_radiation_type synchrotron
_diffrn_radiation_wavelength 0.79770
_diffrn_reflns_av_R_equivalents 0.0330
_diffrn_reflns_av_sigmaI/netI 0.0489
_diffrn_reflns_limit_h_max 12
_diffrn_reflns_limit_h_min -13
_diffrn_reflns_limit_k_max 19
_diffrn_reflns_limit_k_min -19
_diffrn_reflns_limit_l_max 20
_diffrn_reflns_limit_l_min -20
_diffrn_reflns_number 16880
_diffrn_reflns_theta_full 30.00
_diffrn_reflns_theta_max 32.99
_diffrn_reflns_theta_min 3.73
_exptl_absorpt_coefficient_mu 4.264
_exptl_absorpt_correction_T_max 0.8827
_exptl_absorpt_correction_T_min 0.2803
_exptl_absorpt_correction_type multi-scan
_exptl_absorpt_process_details sadabs
_exptl_crystal_colour green
_exptl_crystal_density_diffrn 1.894
_exptl_crystal_density_method 'not measured'
_exptl_crystal_description needle
_exptl_crystal_F_000 1057
_exptl_crystal_size_max 0.40
_exptl_crystal_size_mid 0.35
_exptl_crystal_size_min 0.03
_refine_diff_density_max 5.549
_refine_diff_density_min -3.342
_refine_diff_density_rms 0.178
_refine_ls_extinction_method none
_refine_ls_goodness_of_fit_ref 1.058
_refine_ls_hydrogen_treatment constr
_refine_ls_matrix_type full
_refine_ls_number_parameters 462
_refine_ls_number_reflns 9297
_refine_ls_number_restraints 0
_refine_ls_restrained_S_all 1.058
_refine_ls_R_factor_all 0.0648
_refine_ls_R_factor_gt 0.0569
_refine_ls_shift/su_max 0.002
_refine_ls_shift/su_mean 0.000
_refine_ls_structure_factor_coef Fsqd
_refine_ls_weighting_details 'calc w=1/[\s^2^(Fo^2^)+(0.0723P)^2^+10.8385P] where P=(Fo^2^+2Fc^2^)/3'
_refine_ls_weighting_scheme calc
_refine_ls_wR_factor_gt 0.1464
_refine_ls_wR_factor_ref 0.1532
_reflns_number_gt 7905
_reflns_number_total 9297
_reflns_threshold_expression >2sigma(I)
_cod_data_source_file b806765a.txt
_cod_data_source_block 4b
_cod_depositor_comments
;
The following automatic conversions were performed:
'_symmetry_cell_setting' value 'Triclinic' changed to 'triclinic'
according to '/home/saulius/struct/CIF-dictionaries/cif_core.dic'
dictionary named 'cif_core.dic' version 2.4.1 from 2010-06-29.

Automatic conversion script
Id: cif_fix_enum 1527 2010-12-29 10:47:43Z saulius 
;
_cod_original_sg_symbol_H-M P-1
_cod_database_code 7202203

loop_
_symmetry_equiv_pos_as_xyz
'x, y, z'
'-x, -y, -z'

loop_
_atom_site_label
_atom_site_type_symbol
_atom_site_fract_x
_atom_site_fract_y
_atom_site_fract_z
_atom_site_U_iso_or_equiv
_atom_site_adp_type
_atom_site_occupancy
_atom_site_symmetry_multiplicity
_atom_site_calc_flag
_atom_site_refinement_flags
_atom_site_disorder_assembly
_atom_site_disorder_group
Cu1 Cu 0.59903(5) 0.05972(4) 0.94438(4) 0.01508(13) Uani 1 1 d . . .
Cu2 Cu 1.5000 0.5000 0.5000 0.01460(16) Uani 1 2 d S . .
C1 C 0.6884(5) -0.0580(4) 1.2546(4) 0.0187(9) Uani 1 1 d . . .
C2 C 0.8159(5) -0.0164(4) 1.2451(4) 0.0211(9) Uani 1 1 d . . .
H2 H 0.8535 0.0283 1.1800 0.025 Uiso 1 1 calc R . .
C3 C 0.8863(5) -0.0413(4) 1.3314(4) 0.0256(11) Uani 1 1 d . . .
I3 I 1.07710(4) 0.02253(3) 1.31359(4) 0.04199(13) Uani 1 1 d . . .
C4 C 0.8328(7) -0.1068(5) 1.4278(4) 0.0313(12) Uani 1 1 d . . .
H4 H 0.8826 -0.1238 1.4865 0.038 Uiso 1 1 calc R . .
C5 C 0.7072(7) -0.1462(5) 1.4366(4) 0.0323(12) Uani 1 1 d . . .
H5 H 0.6696 -0.1899 1.5020 0.039 Uiso 1 1 calc R . .
C6 C 0.6336(6) -0.1230(4) 1.3505(4) 0.0265(11) Uani 1 1 d . . .
H6 H 0.5472 -0.1513 1.3574 0.032 Uiso 1 1 calc R . .
C7 C 0.6153(5) -0.0347(4) 1.1606(3) 0.0168(9) Uani 1 1 d . . .
O8 O 0.6720(4) 0.0240(3) 1.0771(3) 0.0283(8) Uani 1 1 d . . .
O9 O 0.5046(4) -0.0777(3) 1.1718(3) 0.0279(8) Uani 1 1 d . . .
C11 C 0.2918(5) 0.2510(4) 0.9795(4) 0.0198(9) Uani 1 1 d . . .
C12 C 0.1606(5) 0.2365(4) 1.0197(4) 0.0222(10) Uani 1 1 d . . .
H12 H 0.1272 0.1688 1.0576 0.027 Uiso 1 1 calc R . .
C13 C 0.0785(6) 0.3214(4) 1.0041(4) 0.0272(11) Uani 1 1 d . . .
I13 I -0.12229(4) 0.29710(3) 1.06257(3) 0.03532(12) Uani 1 1 d . . .
C14 C 0.1253(7) 0.4211(5) 0.9485(5) 0.0346(13) Uani 1 1 d . . .
H14 H 0.0677 0.4790 0.9369 0.042 Uiso 1 1 calc R . .
C15 C 0.2574(7) 0.4344(5) 0.9102(5) 0.0345(13) Uani 1 1 d . . .
H15 H 0.2912 0.5020 0.8738 0.041 Uiso 1 1 calc R . .
C16 C 0.3416(6) 0.3499(4) 0.9243(4) 0.0271(11) Uani 1 1 d . . .
H16 H 0.4315 0.3598 0.8968 0.033 Uiso 1 1 calc R . .
C17 C 0.3761(5) 0.1592(4) 0.9882(4) 0.0188(9) Uani 1 1 d . . .
O18 O 0.4905(4) 0.1747(3) 0.9452(3) 0.0289(8) Uani 1 1 d . . .
O19 O 0.3230(4) 0.0729(3) 1.0380(3) 0.0326(9) Uani 1 1 d . . .
C21 C 1.6081(5) 0.2802(4) 0.4226(4) 0.0212(9) Uani 1 1 d . . .
C22 C 1.5564(6) 0.3011(5) 0.3302(4) 0.0271(11) Uani 1 1 d . . .
H22 H 1.5097 0.3650 0.2891 0.033 Uiso 1 1 calc R . .
C23 C 1.5738(6) 0.2276(5) 0.2985(5) 0.0361(14) Uani 1 1 d . . .
I23 I 1.49925(5) 0.25691(5) 0.15914(4) 0.05542(17) Uani 1 1 d . . .
C24 C 1.6402(9) 0.1336(6) 0.3575(6) 0.0506(19) Uani 1 1 d . . .
H24 H 1.6500 0.0833 0.3358 0.061 Uiso 1 1 calc R . .
C25 C 1.6928(9) 0.1142(6) 0.4500(6) 0.052(2) Uani 1 1 d . . .
H25 H 1.7392 0.0502 0.4913 0.062 Uiso 1 1 calc R . .
C26 C 1.6776(7) 0.1877(5) 0.4817(5) 0.0379(14) Uani 1 1 d . . .
H26 H 1.7150 0.1745 0.5439 0.045 Uiso 1 1 calc R . .
C27 C 1.5873(5) 0.3558(4) 0.4616(4) 0.0180(9) Uani 1 1 d . . .
O28 O 1.5094(3) 0.4352(3) 0.4110(3) 0.0184(6) Uani 1 1 d . . .
O29 O 1.6432(4) 0.3399(3) 0.5394(3) 0.0261(8) Uani 1 1 d . . .
C1L C 1.1244(5) 0.3525(5) 0.5784(4) 0.0274(11) Uani 1 1 d . . .
H1L H 1.0486 0.3526 0.5418 0.033 Uiso 1 1 calc R . .
C2L C 1.2369(5) 0.4093(5) 0.5278(4) 0.0279(12) Uani 1 1 d . . .
H2L H 1.2368 0.4478 0.4559 0.033 Uiso 1 1 calc R . .
N3L N 1.3464(4) 0.4121(3) 0.5764(3) 0.0179(8) Uani 1 1 d . . .
C4L C 1.3462(5) 0.3554(5) 0.6776(4) 0.0259(11) Uani 1 1 d . . .
H4L H 1.4233 0.3561 0.7126 0.031 Uiso 1 1 calc R . .
C5L C 1.2392(5) 0.2960(4) 0.7329(4) 0.0265(11) Uani 1 1 d . . .
H5L H 1.2442 0.2557 0.8045 0.032 Uiso 1 1 calc R . .
C6L C 1.1239(5) 0.2950(4) 0.6840(3) 0.0166(9) Uani 1 1 d . . .
C7L C 1.0029(5) 0.2372(3) 0.7422(4) 0.0167(9) Uani 1 1 d . . .
C8L C 0.8784(5) 0.2534(4) 0.6980(4) 0.0263(11) Uani 1 1 d . . .
H8L H 0.8694 0.2990 0.6274 0.032 Uiso 1 1 calc R . .
C9L C 0.7658(5) 0.2028(4) 0.7571(4) 0.0242(11) Uani 1 1 d . . .
H9L H 0.6811 0.2143 0.7250 0.029 Uiso 1 1 calc R . .
N10L N 0.7717(4) 0.1389(3) 0.8567(3) 0.0175(8) Uani 1 1 d . . .
C11L C 0.8934(5) 0.1212(5) 0.8995(4) 0.0276(11) Uani 1 1 d . . .
H11L H 0.8996 0.0748 0.9701 0.033 Uiso 1 1 calc R . .
C12L C 1.0095(5) 0.1667(4) 0.8461(4) 0.0257(11) Uani 1 1 d . . .
H12L H 1.0939 0.1505 0.8794 0.031 Uiso 1 1 calc R . .
C1S C 0.8334(7) 0.5110(5) 0.7596(5) 0.0371(14) Uani 1 1 d . . .
C2S C 0.9465(8) 0.5125(6) 0.7032(7) 0.0503(19) Uani 1 1 d . . .
H2S H 0.9635 0.4582 0.6875 0.060 Uiso 1 1 calc R . .
C3S C 1.0377(8) 0.5923(8) 0.6680(6) 0.056(2) Uani 1 1 d . . .
H3S H 1.1157 0.5926 0.6286 0.068 Uiso 1 1 calc R . .
C4S C 1.0127(9) 0.6709(7) 0.6916(6) 0.058(2) Uani 1 1 d . . .
H4S H 1.0736 0.7257 0.6688 0.070 Uiso 1 1 calc R . .
C5S C 0.8977(9) 0.6687(6) 0.7489(7) 0.055(2) Uani 1 1 d . . .
H5S H 0.8799 0.7221 0.7657 0.066 Uiso 1 1 calc R . .
C6S C 0.8101(7) 0.5902(6) 0.7812(6) 0.0453(16) Uani 1 1 d . . .
H6S H 0.7311 0.5904 0.8195 0.054 Uiso 1 1 calc R . .
C7S C 0.7362(8) 0.4228(6) 0.7989(8) 0.058(2) Uani 1 1 d . . .
H7S1 H 0.7902 0.3570 0.8296 0.070 Uiso 1 1 calc R . .
H7S2 H 0.6784 0.4244 0.8535 0.070 Uiso 1 1 calc R . .
O8S O 0.6563(8) 0.4231(6) 0.7311(6) 0.0732(18) Uiso 1 1 d . . .
H1S H 0.5802 0.4501 0.7337 0.088 Uiso 1 1 calc R . .

loop_
_atom_site_aniso_label
_atom_site_aniso_U_11
_atom_site_aniso_U_22
_atom_site_aniso_U_33
_atom_site_aniso_U_23
_atom_site_aniso_U_13
_atom_site_aniso_U_12
Cu1 0.0102(2) 0.0187(3) 0.0155(3) -0.0074(2) 0.00348(19) -0.0062(2)
Cu2 0.0116(3) 0.0175(4) 0.0167(4) -0.0096(3) 0.0062(3) -0.0080(3)
C1 0.018(2) 0.019(2) 0.021(2) -0.0106(18) -0.0032(17) 0.0000(17)
C2 0.023(2) 0.022(2) 0.023(2) -0.014(2) -0.0032(18) 0.0001(18)
C3 0.023(2) 0.025(2) 0.033(3) -0.017(2) -0.011(2) 0.001(2)
I3 0.0327(2) 0.0405(2) 0.0493(3) -0.01717(19) -0.02132(18) -0.00425(17)
C4 0.042(3) 0.031(3) 0.026(3) -0.017(2) -0.012(2) 0.005(2)
C5 0.045(3) 0.030(3) 0.019(2) -0.010(2) 0.001(2) -0.005(2)
C6 0.028(3) 0.028(3) 0.023(2) -0.012(2) 0.002(2) -0.003(2)
C7 0.015(2) 0.018(2) 0.017(2) -0.0091(18) 0.0003(16) -0.0012(16)
O8 0.0203(17) 0.043(2) 0.0174(17) -0.0099(16) 0.0011(14) -0.0165(16)
O9 0.0221(18) 0.042(2) 0.0186(17) -0.0125(16) 0.0026(14) -0.0157(16)
C11 0.022(2) 0.020(2) 0.019(2) -0.0111(19) -0.0012(17) -0.0005(18)
C12 0.025(2) 0.023(2) 0.022(2) -0.013(2) -0.0003(19) -0.0030(19)
C13 0.029(3) 0.029(3) 0.027(3) -0.016(2) 0.001(2) 0.000(2)
I13 0.0273(2) 0.0377(2) 0.0415(2) -0.02050(18) 0.00345(15) 0.00377(15)
C14 0.038(3) 0.024(3) 0.044(3) -0.018(3) 0.002(3) 0.005(2)
C15 0.040(3) 0.023(3) 0.043(3) -0.019(3) 0.003(3) -0.006(2)
C16 0.026(3) 0.024(2) 0.033(3) -0.015(2) 0.004(2) -0.006(2)
C17 0.018(2) 0.022(2) 0.019(2) -0.0127(19) -0.0016(17) -0.0023(18)
O18 0.0206(18) 0.0240(18) 0.041(2) -0.0153(17) 0.0105(16) -0.0082(15)
O19 0.026(2) 0.0198(17) 0.047(2) -0.0129(17) 0.0181(18) -0.0048(15)
C21 0.022(2) 0.025(2) 0.022(2) -0.015(2) 0.0001(18) -0.0003(19)
C22 0.028(3) 0.034(3) 0.026(3) -0.020(2) -0.004(2) 0.004(2)
C23 0.033(3) 0.051(4) 0.042(3) -0.037(3) -0.008(3) 0.009(3)
I23 0.0548(3) 0.0885(4) 0.0516(3) -0.0574(3) -0.0237(2) 0.0261(3)
C24 0.066(5) 0.055(4) 0.055(4) -0.046(4) -0.024(4) 0.023(4)
C25 0.068(5) 0.045(4) 0.059(4) -0.039(4) -0.034(4) 0.032(4)
C26 0.050(4) 0.034(3) 0.036(3) -0.022(3) -0.022(3) 0.016(3)
C27 0.014(2) 0.024(2) 0.018(2) -0.0112(18) 0.0016(16) -0.0032(17)
O28 0.0164(15) 0.0211(16) 0.0190(16) -0.0106(13) 0.0016(12) -0.0036(13)
O29 0.0287(19) 0.0283(19) 0.0255(18) -0.0162(16) -0.0080(15) 0.0032(15)
C1L 0.017(2) 0.042(3) 0.018(2) -0.010(2) 0.0022(18) -0.012(2)
C2L 0.018(2) 0.041(3) 0.016(2) -0.007(2) 0.0060(18) -0.015(2)
N3L 0.0145(18) 0.0212(19) 0.0196(19) -0.0110(16) 0.0056(14) -0.0069(15)
C4L 0.018(2) 0.039(3) 0.018(2) -0.011(2) 0.0003(18) -0.015(2)
C5L 0.022(2) 0.037(3) 0.016(2) -0.008(2) 0.0024(18) -0.014(2)
C6L 0.012(2) 0.019(2) 0.017(2) -0.0075(18) 0.0036(16) -0.0048(16)
C7L 0.014(2) 0.015(2) 0.019(2) -0.0074(17) 0.0049(16) -0.0057(16)
C8L 0.016(2) 0.035(3) 0.018(2) -0.006(2) 0.0026(18) -0.009(2)
C9L 0.014(2) 0.032(3) 0.017(2) -0.004(2) -0.0012(17) -0.0103(19)
N10L 0.0106(17) 0.0223(19) 0.0187(19) -0.0091(16) 0.0033(14) -0.0057(14)
C11L 0.018(2) 0.038(3) 0.016(2) -0.003(2) 0.0033(18) -0.010(2)
C12L 0.014(2) 0.038(3) 0.017(2) -0.006(2) 0.0016(17) -0.009(2)
C1S 0.031(3) 0.035(3) 0.050(4) -0.025(3) -0.010(3) 0.002(2)
C2S 0.044(4) 0.059(5) 0.071(5) -0.050(4) -0.015(4) 0.014(3)
C3S 0.035(4) 0.089(6) 0.048(4) -0.036(4) 0.000(3) -0.007(4)
C4S 0.058(5) 0.054(5) 0.055(5) -0.017(4) -0.013(4) -0.023(4)
C5S 0.066(5) 0.042(4) 0.073(5) -0.039(4) -0.012(4) -0.005(4)
C6S 0.035(3) 0.050(4) 0.061(4) -0.036(4) -0.005(3) 0.007(3)
C7S 0.040(4) 0.042(4) 0.089(6) -0.028(4) -0.020(4) -0.003(3)

loop_
_atom_type_symbol
_atom_type_description
_atom_type_scat_dispersion_real
_atom_type_scat_dispersion_imag
_atom_type_scat_source
C C 0.0043 0.0021 'International Tables Vol C Tables 4.2.6.8 and 6.1.1.4'
H H 0.0000 0.0000 'International Tables Vol C Tables 4.2.6.8 and 6.1.1.4'
N N 0.0082 0.0043 'International Tables Vol C Tables 4.2.6.8 and 6.1.1.4'
O O 0.0142 0.0078 'International Tables Vol C Tables 4.2.6.8 and 6.1.1.4'
Cu Cu 0.2675 1.5533 'International Tables Vol C Tables 4.2.6.8 and 6.1.1.4'
I I -0.2738 2.2254 'International Tables Vol C Tables 4.2.6.8 and 6.1.1.4'

loop_
_geom_angle_atom_site_label_1
_geom_angle_atom_site_label_2
_geom_angle_atom_site_label_3
_geom_angle
_geom_angle_site_symmetry_1
_geom_angle_site_symmetry_3
_geom_angle_publ_flag
O8 Cu1 O9 168.32(15) . 2_657 ?
O8 Cu1 O18 89.80(19) . . ?
O9 Cu1 O18 89.32(18) 2_657 . ?
O8 Cu1 O19 88.3(2) . 2_657 ?
O9 Cu1 O19 90.2(2) 2_657 2_657 ?
O18 Cu1 O19 168.10(15) . 2_657 ?
O8 Cu1 N10L 96.17(15) . . ?
O9 Cu1 N10L 95.43(15) 2_657 . ?
O18 Cu1 N10L 100.62(16) . . ?
O19 Cu1 N10L 91.27(16) 2_657 . ?
O8 Cu1 Cu1 83.38(11) . 2_657 ?
O9 Cu1 Cu1 84.94(11) 2_657 2_657 ?
O18 Cu1 Cu1 86.54(11) . 2_657 ?
O19 Cu1 Cu1 81.57(11) 2_657 2_657 ?
N10L Cu1 Cu1 172.82(12) . 2_657 ?
N3L Cu2 N3L 179.997(1) . 2_866 ?
N3L Cu2 O28 89.31(15) . . ?
N3L Cu2 O28 90.69(15) 2_866 . ?
N3L Cu2 O28 90.69(15) . 2_866 ?
N3L Cu2 O28 89.31(15) 2_866 2_866 ?
O28 Cu2 O28 180.000(1) . 2_866 ?
C6 C1 C2 120.0(5) . . ?
C6 C1 C7 121.0(4) . . ?
C2 C1 C7 119.0(4) . . ?
C3 C2 C1 119.2(5) . . ?
C3 C2 H2 120.4 . . ?
C1 C2 H2 120.4 . . ?
C2 C3 C4 121.3(5) . . ?
C2 C3 I3 118.0(4) . . ?
C4 C3 I3 120.7(4) . . ?
C5 C4 C3 119.1(5) . . ?
C5 C4 H4 120.4 . . ?
C3 C4 H4 120.4 . . ?
C4 C5 C6 121.0(5) . . ?
C4 C5 H5 119.5 . . ?
C6 C5 H5 119.5 . . ?
C1 C6 C5 119.4(5) . . ?
C1 C6 H6 120.3 . . ?
C5 C6 H6 120.3 . . ?
O8 C7 O9 125.4(4) . . ?
O8 C7 C1 117.1(4) . . ?
O9 C7 C1 117.4(4) . . ?
C7 O8 Cu1 124.1(3) . . ?
C7 O9 Cu1 122.2(3) . 2_657 ?
C12 C11 C16 120.5(5) . . ?
C12 C11 C17 119.2(4) . . ?
C16 C11 C17 120.1(5) . . ?
C13 C12 C11 119.5(5) . . ?
C13 C12 H12 120.3 . . ?
C11 C12 H12 120.3 . . ?
C12 C13 C14 121.1(5) . . ?
C12 C13 I13 118.6(4) . . ?
C14 C13 I13 120.3(4) . . ?
C15 C14 C13 118.8(5) . . ?
C15 C14 H14 120.6 . . ?
C13 C14 H14 120.6 . . ?
C14 C15 C16 121.0(5) . . ?
C14 C15 H15 119.5 . . ?
C16 C15 H15 119.5 . . ?
C11 C16 C15 119.0(5) . . ?
C11 C16 H16 120.5 . . ?
C15 C16 H16 120.5 . . ?
O18 C17 O19 125.5(5) . . ?
O18 C17 C11 118.4(4) . . ?
O19 C17 C11 116.1(4) . . ?
C17 O18 Cu1 120.3(3) . . ?
C17 O19 Cu1 126.0(3) . 2_657 ?
C26 C21 C22 120.3(5) . . ?
C26 C21 C27 118.6(5) . . ?
C22 C21 C27 121.1(5) . . ?
C23 C22 C21 119.3(5) . . ?
C23 C22 H22 120.3 . . ?
C21 C22 H22 120.3 . . ?
C24 C23 C22 121.3(6) . . ?
C24 C23 I23 118.3(4) . . ?
C22 C23 I23 120.4(5) . . ?
C23 C24 C25 118.6(6) . . ?
C23 C24 H24 120.7 . . ?
C25 C24 H24 120.7 . . ?
C26 C25 C24 120.5(6) . . ?
C26 C25 H25 119.7 . . ?
C24 C25 H25 119.7 . . ?
C21 C26 C25 119.9(6) . . ?
C21 C26 H26 120.0 . . ?
C25 C26 H26 120.0 . . ?
O29 C27 O28 122.7(4) . . ?
O29 C27 C21 120.2(4) . . ?
O28 C27 C21 117.1(4) . . ?
C27 O28 Cu2 101.3(3) . . ?
C2L C1L C6L 119.1(5) . . ?
C2L C1L H1L 120.5 . . ?
C6L C1L H1L 120.5 . . ?
N3L C2L C1L 122.7(5) . . ?
N3L C2L H2L 118.7 . . ?
C1L C2L H2L 118.7 . . ?
C4L N3L C2L 117.9(4) . . ?
C4L N3L Cu2 121.4(3) . . ?
C2L N3L Cu2 120.7(3) . . ?
N3L C4L C5L 122.7(5) . . ?
N3L C4L H4L 118.6 . . ?
C5L C4L H4L 118.6 . . ?
C4L C5L C6L 120.0(5) . . ?
C4L C5L H5L 120.0 . . ?
C6L C5L H5L 120.0 . . ?
C5L C6L C1L 117.5(4) . . ?
C5L C6L C7L 121.3(4) . . ?
C1L C6L C7L 121.2(4) . . ?
C8L C7L C12L 117.0(4) . . ?
C8L C7L C6L 121.9(4) . . ?
C12L C7L C6L 121.0(4) . . ?
C7L C8L C9L 119.8(5) . . ?
C7L C8L H8L 120.1 . . ?
C9L C8L H8L 120.1 . . ?
N10L C9L C8L 122.8(5) . . ?
N10L C9L H9L 118.6 . . ?
C8L C9L H9L 118.6 . . ?
C9L N10L C11L 117.4(4) . . ?
C9L N10L Cu1 122.0(3) . . ?
C11L N10L Cu1 120.5(3) . . ?
N10L C11L C12L 123.2(5) . . ?
N10L C11L H11L 118.4 . . ?
C12L C11L H11L 118.4 . . ?
C11L C12L C7L 119.6(5) . . ?
C11L C12L H12L 120.2 . . ?
C7L C12L H12L 120.2 . . ?
C2S C1S C6S 118.5(7) . . ?
C2S C1S C7S 120.9(7) . . ?
C6S C1S C7S 120.6(7) . . ?
C1S C2S C3S 121.4(7) . . ?
C1S C2S H2S 119.3 . . ?
C3S C2S H2S 119.3 . . ?
C4S C3S C2S 119.0(8) . . ?
C4S C3S H3S 120.5 . . ?
C2S C3S H3S 120.5 . . ?
C3S C4S C5S 119.2(7) . . ?
C3S C4S H4S 120.4 . . ?
C5S C4S H4S 120.4 . . ?
C6S C5S C4S 120.3(7) . . ?
C6S C5S H5S 119.8 . . ?
C4S C5S H5S 119.8 . . ?
C5S C6S C1S 121.6(7) . . ?
C5S C6S H6S 119.2 . . ?
C1S C6S H6S 119.2 . . ?
O8S C7S C1S 115.9(8) . . ?
O8S C7S H7S1 108.3 . . ?
C1S C7S H7S1 108.3 . . ?
O8S C7S H7S2 108.3 . . ?
C1S C7S H7S2 108.3 . . ?
H7S1 C7S H7S2 107.4 . . ?
C7S O8S H1S 109.5 . . ?

loop_
_geom_bond_atom_site_label_1
_geom_bond_atom_site_label_2
_geom_bond_distance
_geom_bond_site_symmetry_2
_geom_bond_publ_flag
Cu1 O8 1.969(4) . ?
Cu1 O9 1.969(4) 2_657 ?
Cu1 O18 1.970(4) . ?
Cu1 O19 1.970(4) 2_657 ?
Cu1 N10L 2.128(4) . ?
Cu1 Cu1 2.6366(10) 2_657 ?
Cu2 N3L 1.979(4) . ?
Cu2 N3L 1.979(4) 2_866 ?
Cu2 O28 1.996(3) . ?
Cu2 O28 1.996(3) 2_866 ?
C1 C6 1.394(7) . ?
C1 C2 1.402(7) . ?
C1 C7 1.499(6) . ?
C2 C3 1.381(7) . ?
C2 H2 0.9500 . ?
C3 C4 1.397(8) . ?
C3 I3 2.101(5) . ?
C4 C5 1.372(9) . ?
C4 H4 0.9500 . ?
C5 C6 1.401(8) . ?
C5 H5 0.9500 . ?
C6 H6 0.9500 . ?
C7 O8 1.257(6) . ?
C7 O9 1.259(6) . ?
O9 Cu1 1.969(4) 2_657 ?
C11 C12 1.386(7) . ?
C11 C16 1.393(7) . ?
C11 C17 1.508(7) . ?
C12 C13 1.385(8) . ?
C12 H12 0.9500 . ?
C13 C14 1.392(8) . ?
C13 I13 2.107(6) . ?
C14 C15 1.384(9) . ?
C14 H14 0.9500 . ?
C15 C16 1.397(8) . ?
C15 H15 0.9500 . ?
C16 H16 0.9500 . ?
C17 O18 1.250(6) . ?
C17 O19 1.257(6) . ?
O19 Cu1 1.970(4) 2_657 ?
C21 C26 1.382(8) . ?
C21 C22 1.391(7) . ?
C21 C27 1.503(7) . ?
C22 C23 1.391(8) . ?
C22 H22 0.9500 . ?
C23 C24 1.383(10) . ?
C23 I23 2.093(6) . ?
C24 C25 1.401(10) . ?
C24 H24 0.9500 . ?
C25 C26 1.391(9) . ?
C25 H25 0.9500 . ?
C26 H26 0.9500 . ?
C27 O29 1.232(6) . ?
C27 O28 1.281(6) . ?
C1L C2L 1.386(7) . ?
C1L C6L 1.395(7) . ?
C1L H1L 0.9500 . ?
C2L N3L 1.348(7) . ?
C2L H2L 0.9500 . ?
N3L C4L 1.338(6) . ?
C4L C5L 1.375(7) . ?
C4L H4L 0.9500 . ?
C5L C6L 1.389(7) . ?
C5L H5L 0.9500 . ?
C6L C7L 1.488(6) . ?
C7L C8L 1.379(7) . ?
C7L C12L 1.402(7) . ?
C8L C9L 1.392(6) . ?
C8L H8L 0.9500 . ?
C9L N10L 1.335(6) . ?
C9L H9L 0.9500 . ?
N10L C11L 1.341(6) . ?
C11L C12L 1.374(7) . ?
C11L H11L 0.9500 . ?
C12L H12L 0.9500 . ?
C1S C2S 1.368(10) . ?
C1S C6S 1.371(9) . ?
C1S C7S 1.520(10) . ?
C2S C3S 1.397(12) . ?
C2S H2S 0.9500 . ?
C3S C4S 1.384(13) . ?
C3S H3S 0.9500 . ?
C4S C5S 1.387(13) . ?
C4S H4S 0.9500 . ?
C5S C6S 1.363(11) . ?
C5S H5S 0.9500 . ?
C6S H6S 0.9500 . ?
C7S O8S 1.320(11) . ?
C7S H7S1 0.9900 . ?
C7S H7S2 0.9900 . ?
O8S H1S 0.8400 . ?

loop_
_geom_torsion_atom_site_label_1
_geom_torsion_atom_site_label_2
_geom_torsion_atom_site_label_3
_geom_torsion_atom_site_label_4
_geom_torsion
_geom_torsion_site_symmetry_1
_geom_torsion_site_symmetry_2
_geom_torsion_site_symmetry_3
_geom_torsion_site_symmetry_4
_geom_torsion_publ_flag
C6 C1 C2 C3 0.5(7) . . . . ?
C7 C1 C2 C3 -177.2(4) . . . . ?
C1 C2 C3 C4 -0.1(8) . . . . ?
C1 C2 C3 I3 179.9(4) . . . . ?
C2 C3 C4 C5 -0.6(9) . . . . ?
I3 C3 C4 C5 179.3(4) . . . . ?
C3 C4 C5 C6 1.0(9) . . . . ?
C2 C1 C6 C5 -0.1(8) . . . . ?
C7 C1 C6 C5 177.6(5) . . . . ?
C4 C5 C6 C1 -0.7(9) . . . . ?
C6 C1 C7 O8 -179.5(5) . . . . ?
C2 C1 C7 O8 -1.7(7) . . . . ?
C6 C1 C7 O9 -1.5(7) . . . . ?
C2 C1 C7 O9 176.2(5) . . . . ?
O9 C7 O8 Cu1 -0.9(8) . . . . ?
C1 C7 O8 Cu1 176.9(3) . . . . ?
O9 Cu1 O8 C7 1.4(12) 2_657 . . . ?
O18 Cu1 O8 C7 87.1(4) . . . . ?
O19 Cu1 O8 C7 -81.2(4) 2_657 . . . ?
N10L Cu1 O8 C7 -172.2(4) . . . . ?
Cu1 Cu1 O8 C7 0.5(4) 2_657 . . . ?
O8 C7 O9 Cu1 0.6(7) . . . 2_657 ?
C1 C7 O9 Cu1 -177.2(3) . . . 2_657 ?
C16 C11 C12 C13 0.4(8) . . . . ?
C17 C11 C12 C13 -174.3(5) . . . . ?
C11 C12 C13 C14 0.3(8) . . . . ?
C11 C12 C13 I13 178.2(4) . . . . ?
C12 C13 C14 C15 -1.4(9) . . . . ?
I13 C13 C14 C15 -179.3(5) . . . . ?
C13 C14 C15 C16 1.8(10) . . . . ?
C12 C11 C16 C15 0.0(8) . . . . ?
C17 C11 C16 C15 174.7(5) . . . . ?
C14 C15 C16 C11 -1.2(9) . . . . ?
C12 C11 C17 O18 174.8(5) . . . . ?
C16 C11 C17 O18 0.0(7) . . . . ?
C12 C11 C17 O19 -4.2(7) . . . . ?
C16 C11 C17 O19 -179.0(5) . . . . ?
O19 C17 O18 Cu1 4.0(7) . . . . ?
C11 C17 O18 Cu1 -175.0(3) . . . . ?
O8 Cu1 O18 C17 -85.7(4) . . . . ?
O9 Cu1 O18 C17 82.7(4) 2_657 . . . ?
O19 Cu1 O18 C17 -5.0(12) 2_657 . . . ?
N10L Cu1 O18 C17 178.1(4) . . . . ?
Cu1 Cu1 O18 C17 -2.3(4) 2_657 . . . ?
O18 C17 O19 Cu1 -3.4(8) . . . 2_657 ?
C11 C17 O19 Cu1 175.6(3) . . . 2_657 ?
C26 C21 C22 C23 0.8(9) . . . . ?
C27 C21 C22 C23 -177.8(5) . . . . ?
C21 C22 C23 C24 0.7(10) . . . . ?
C21 C22 C23 I23 -179.3(4) . . . . ?
C22 C23 C24 C25 -1.3(12) . . . . ?
I23 C23 C24 C25 178.7(7) . . . . ?
C23 C24 C25 C26 0.4(14) . . . . ?
C22 C21 C26 C25 -1.7(10) . . . . ?
C27 C21 C26 C25 176.9(7) . . . . ?
C24 C25 C26 C21 1.1(13) . . . . ?
C26 C21 C27 O29 7.4(8) . . . . ?
C22 C21 C27 O29 -174.0(5) . . . . ?
C26 C21 C27 O28 -172.1(5) . . . . ?
C22 C21 C27 O28 6.5(7) . . . . ?
O29 C27 O28 Cu2 -5.3(5) . . . . ?
C21 C27 O28 Cu2 174.1(3) . . . . ?
N3L Cu2 O28 C27 -87.0(3) . . . . ?
N3L Cu2 O28 C27 93.0(3) 2_866 . . . ?
C6L C1L C2L N3L -0.4(9) . . . . ?
C1L C2L N3L C4L 1.6(9) . . . . ?
C1L C2L N3L Cu2 -177.1(5) . . . . ?
O28 Cu2 N3L C4L 128.7(4) . . . . ?
O28 Cu2 N3L C4L -51.3(4) 2_866 . . . ?
O28 Cu2 N3L C2L -52.6(4) . . . . ?
O28 Cu2 N3L C2L 127.4(4) 2_866 . . . ?
C2L N3L C4L C5L -0.7(9) . . . . ?
Cu2 N3L C4L C5L 178.0(5) . . . . ?
N3L C4L C5L C6L -1.4(9) . . . . ?
C4L C5L C6L C1L 2.5(8) . . . . ?
C4L C5L C6L C7L -175.9(5) . . . . ?
C2L C1L C6L C5L -1.6(8) . . . . ?
C2L C1L C6L C7L 176.8(5) . . . . ?
C5L C6L C7L C8L 165.2(5) . . . . ?
C1L C6L C7L C8L -13.2(8) . . . . ?
C5L C6L C7L C12L -12.0(8) . . . . ?
C1L C6L C7L C12L 169.6(5) . . . . ?
C12L C7L C8L C9L 1.8(8) . . . . ?
C6L C7L C8L C9L -175.5(5) . . . . ?
C7L C8L C9L N10L 0.8(9) . . . . ?
C8L C9L N10L C11L -2.4(8) . . . . ?
C8L C9L N10L Cu1 -178.4(4) . . . . ?
O8 Cu1 N10L C9L -162.7(4) . . . . ?
O9 Cu1 N10L C9L 18.6(4) 2_657 . . . ?
O18 Cu1 N10L C9L -71.8(4) . . . . ?
O19 Cu1 N10L C9L 108.9(4) 2_657 . . . ?
O8 Cu1 N10L C11L 21.4(4) . . . . ?
O9 Cu1 N10L C11L -157.4(4) 2_657 . . . ?
O18 Cu1 N10L C11L 112.3(4) . . . . ?
O19 Cu1 N10L C11L -67.0(4) 2_657 . . . ?
C9L N10L C11L C12L 1.2(9) . . . . ?
Cu1 N10L C11L C12L 177.3(5) . . . . ?
N10L C11L C12L C7L 1.5(10) . . . . ?
C8L C7L C12L C11L -2.9(8) . . . . ?
C6L C7L C12L C11L 174.4(5) . . . . ?
C6S C1S C2S C3S 0.3(11) . . . . ?
C7S C1S C2S C3S -179.0(7) . . . . ?
C1S C2S C3S C4S 0.3(12) . . . . ?
C2S C3S C4S C5S -0.3(12) . . . . ?
C3S C4S C5S C6S -0.3(13) . . . . ?
C4S C5S C6S C1S 0.9(13) . . . . ?
C2S C1S C6S C5S -0.9(12) . . . . ?
C7S C1S C6S C5S 178.3(7) . . . . ?
C2S C1S C7S O8S -74.9(10) . . . . ?
C6S C1S C7S O8S 105.9(10) . . . . ?
